data_4002925
loop_
_publ_author_name
'Chung, Hyunjoong'
'Chen, Shanwen'
'Sengar, Nikita'
'Davies, Daniel W.'
'Garbay, Guillaume'
'Geerts, Yves H.'
'Clancy, Paulette'
'Diao, Ying'

_publ_section_title
;
 Single Atom Substitution Alters the Polymorphic Transition Mechanism in
 Organic Electronic Crystals
;
_journal_name_full 'Chemistry of Materials'
_journal_paper_doi 10.1021/acs.chemmater.9b03436
_journal_year 2019
_chemical_formula_moiety 'C22 H24 S2'
_chemical_formula_sum 'C22 H24 S2'
_chemical_formula_weight 352.53
_space_group_crystal_system monoclinic
_space_group_IT_number 14
_space_group_name_Hall '-P 2ybc'
_space_group_name_H-M_alt 'P 1 21/c 1'
_symmetry_space_group_name_Hall '-P 2ybc'
_symmetry_space_group_name_H-M 'P 1 21/c 1'
_atom_sites_solution_hydrogens geom
_audit_creation_method SHELXL-2014/6
_audit_update_record
; 
? 
;
_cell_angle_alpha 90
_cell_angle_beta 92.2098(16)
_cell_angle_gamma 90
_cell_formula_units_Z 2
_cell_length_a 14.1772(6)
_cell_length_b 6.1547(3)
_cell_length_c 10.6485(5)
_cell_measurement_reflns_used 7812
_cell_measurement_temperature 298(2)
_cell_measurement_theta_max 25.34
_cell_measurement_theta_min 2.88
_cell_volume 928.46(7)
_computing_cell_refinement 'SAINT V8.34A (Bruker, 2005)'
_computing_data_collection 'APEX2 V2014.9-0 (Bruker, 2014)'
_computing_data_reduction
; 
SAINT V8.34A, XPREP v2014/2, SADABS V2014/4, TWINABS V2012/1 
(Bruker, 2012 & 2014) 
;
_computing_molecular_graphics
; 
SHELXTL v2014-4 (Bruker, 2014), CrystalMaker v2.7.7 (CrystalMaker, 1994) 
;
_computing_publication_material 'XCIF V2014-2 (Bruker, 2014)'
_computing_structure_refinement 'SHELX-2014-6 (Sheldrick, 2014)'
_computing_structure_solution 'SHELX-2014-4 (Sheldrick, 2014)'
_diffrn_ambient_temperature 298(2)
_diffrn_measured_fraction_theta_full 0.999
_diffrn_measured_fraction_theta_max 0.999
_diffrn_measurement_device 'Bruker D8 Venture/Photon 100'
_diffrn_measurement_method 'profile data from \f and \w scans'
_diffrn_radiation_monochromator 'multilayer mirrors'
_diffrn_radiation_source 'microfocus sealed tube'
_diffrn_radiation_type MoK\a
_diffrn_radiation_wavelength 0.71073
_diffrn_radiation_wavelength_id cd72vsx298
_diffrn_reflns_av_R_equivalents 0.0262
_diffrn_reflns_av_unetI/netI 0.0183
_diffrn_reflns_Laue_measured_fraction_full 0.999
_diffrn_reflns_Laue_measured_fraction_max 0.999
_diffrn_reflns_limit_h_max 17
_diffrn_reflns_limit_h_min -17
_diffrn_reflns_limit_k_max 6
_diffrn_reflns_limit_k_min -7
_diffrn_reflns_limit_l_max 12
_diffrn_reflns_limit_l_min -12
_diffrn_reflns_number 10961
_diffrn_reflns_point_group_measured_fraction_full 0.999
_diffrn_reflns_point_group_measured_fraction_max 0.999
_diffrn_reflns_theta_full 25.242
_diffrn_reflns_theta_max 25.368
_diffrn_reflns_theta_min 2.876
_exptl_absorpt_coefficient_mu 0.287
_exptl_absorpt_correction_T_max 0.7452
_exptl_absorpt_correction_T_min 0.7022
_exptl_absorpt_correction_type integration
_exptl_absorpt_process_details 'SADABS V2014/4 (Bruker, 2014)'
_exptl_crystal_colour colourless
_exptl_crystal_density_diffrn 1.261
_exptl_crystal_density_method 'not measured'
_exptl_crystal_description tablet
_exptl_crystal_F_000 376
_exptl_crystal_id cd72vsx298
_exptl_crystal_preparation
; 
The data crystal was mounted using super glue to affix the crystal to a 
glass fiber. 
;
_exptl_crystal_size_max 0.433
_exptl_crystal_size_mid 0.222
_exptl_crystal_size_min 0.054
_refine_diff_density_max 0.145
_refine_diff_density_min -0.241
_refine_diff_density_rms 0.054
_refine_ls_extinction_coef 0.138(9)
_refine_ls_extinction_expression Fc^*^=kFc[1+0.001xFc^2^\l^3^/sin(2\q)]^-1/4^
_refine_ls_extinction_method SHELXL
_refine_ls_goodness_of_fit_ref 1.103
_refine_ls_hydrogen_treatment constr
_refine_ls_matrix_type full
_refine_ls_number_parameters 153
_refine_ls_number_reflns 1707
_refine_ls_number_restraints 103
_refine_ls_restrained_S_all 1.085
_refine_ls_R_factor_all 0.0376
_refine_ls_R_factor_gt 0.0339
_refine_ls_shift/su_max 0.000
_refine_ls_shift/su_mean 0.000
_refine_ls_structure_factor_coef Fsqd
_refine_ls_weighting_details 'w=1/[\s^2^(Fo^2^)+(0.0456P)^2^+0.3446P] where P=(Fo^2^+2Fc^2^)/3'
_refine_ls_weighting_scheme calc
_refine_ls_wR_factor_gt 0.0899
_refine_ls_wR_factor_ref 0.0931
_reflns_Friedel_coverage 0.000
_reflns_number_gt 1550
_reflns_number_total 1707
_reflns_threshold_expression 'I > 2\s(I)'
_cod_data_source_file cm9b03436_si_005.cif
_cod_data_source_block cd72vsx298
_cod_database_code 4002925
_shelx_space_group_comment
; 
The symmetry employed for this shelxl refinement is uniquely defined 
by the following loop, which should always be used as a source of 
symmetry information in preference to the above space-group names. 
They are only intended as comments. 
;
_shelx_estimated_absorpt_t_min 0.886
_shelx_estimated_absorpt_t_max 0.985
_shelxl_version_number 2014/6

loop_
_space_group_symop_operation_xyz
'x, y, z'
'-x, y+1/2, -z+1/2'
'-x, -y, -z'
'x, -y-1/2, z-1/2'

loop_
_atom_site_label
_atom_site_type_symbol
_atom_site_fract_x
_atom_site_fract_y
_atom_site_fract_z
_atom_site_U_iso_or_equiv
_atom_site_adp_type
_atom_site_occupancy
_atom_site_site_symmetry_order
_atom_site_calc_flag
_atom_site_refinement_flags_posn
_atom_site_refinement_flags_adp
_atom_site_refinement_flags_occupancy
_atom_site_disorder_assembly
_atom_site_disorder_group
S1 S 0.59121(3) 0.23284(7) 0.50340(4) 0.0443(2) Uani 1 1 d . . . . .
C1 C 0.49879(10) 0.4080(2) 0.46452(13) 0.0315(4) Uani 1 1 d . . . . .
C2 C 0.42155(10) 0.3971(2) 0.37353(13) 0.0305(3) Uani 1 1 d . . . . .
C3 C 0.36569(10) 0.5849(2) 0.38151(14) 0.0334(4) Uani 1 1 d . . . . .
C4 C 0.28530(11) 0.6149(3) 0.30349(14) 0.0367(4) Uani 1 1 d . . . . .
H4 H 0.2495 0.7406 0.3105 0.044 Uiso 1 1 calc R U . . .
C5 C 0.25875(10) 0.4582(3) 0.21574(13) 0.0324(4) Uani 1 1 d D . . . .
C6 C 0.31545(12) 0.2721(3) 0.20758(15) 0.0378(4) Uani 1 1 d . . . . .
H6 H 0.2986 0.1659 0.1488 0.045 Uiso 1 1 calc R U . . .
C7 C 0.39546(12) 0.2412(3) 0.28390(16) 0.0383(4) Uani 1 1 d . . . . .
H7 H 0.4318 0.1166 0.2754 0.046 Uiso 1 1 calc R U . . .
C8 C 0.1696(5) 0.4775(17) 0.1293(10) 0.0329(16) Uani 0.61(5) 1 d D U P A 1
C9 C 0.1413(13) 0.7168(18) 0.1071(15) 0.050(2) Uani 0.61(5) 1 d D U P A 1
H9A H 0.1290 0.7842 0.1861 0.076 Uiso 0.61(5) 1 calc R U P A 1
H9B H 0.0854 0.7230 0.0533 0.076 Uiso 0.61(5) 1 calc R U P A 1
H9C H 0.1917 0.7921 0.0681 0.076 Uiso 0.61(5) 1 calc R U P A 1
C10 C 0.1840(12) 0.374(2) 0.0005(11) 0.050(2) Uani 0.61(5) 1 d D U P A 1
H10A H 0.2389 0.4353 -0.0358 0.075 Uiso 0.61(5) 1 calc R U P A 1
H10B H 0.1296 0.4011 -0.0537 0.075 Uiso 0.61(5) 1 calc R U P A 1
H10C H 0.1925 0.2198 0.0104 0.075 Uiso 0.61(5) 1 calc R U P A 1
C11 C 0.0892(10) 0.360(3) 0.1933(14) 0.052(2) Uani 0.61(5) 1 d D U P A 1
H11A H 0.1045 0.2082 0.2020 0.079 Uiso 0.61(5) 1 calc R U P A 1
H11B H 0.0319 0.3751 0.1432 0.079 Uiso 0.61(5) 1 calc R U P A 1
H11C H 0.0809 0.4215 0.2749 0.079 Uiso 0.61(5) 1 calc R U P A 1
C8B C 0.1647(8) 0.492(3) 0.1400(16) 0.037(2) Uani 0.39(5) 1 d D U P A 2
C9B C 0.1492(19) 0.736(3) 0.114(2) 0.057(4) Uani 0.39(5) 1 d D U P A 2
H9D H 0.1285 0.8059 0.1882 0.085 Uiso 0.39(5) 1 calc R U P A 2
H9E H 0.1022 0.7533 0.0472 0.085 Uiso 0.39(5) 1 calc R U P A 2
H9F H 0.2074 0.8001 0.0891 0.085 Uiso 0.39(5) 1 calc R U P A 2
C10B C 0.1670(18) 0.372(4) 0.014(2) 0.050(3) Uani 0.39(5) 1 d D U P A 2
H10D H 0.2215 0.4164 -0.0298 0.075 Uiso 0.39(5) 1 calc R U P A 2
H10E H 0.1110 0.4049 -0.0354 0.075 Uiso 0.39(5) 1 calc R U P A 2
H10F H 0.1701 0.2178 0.0293 0.075 Uiso 0.39(5) 1 calc R U P A 2
C11B C 0.0832(16) 0.406(4) 0.216(2) 0.054(3) Uani 0.39(5) 1 d D U P A 2
H11D H 0.0963 0.2595 0.2415 0.080 Uiso 0.39(5) 1 calc R U P A 2
H11E H 0.0259 0.4096 0.1645 0.080 Uiso 0.39(5) 1 calc R U P A 2
H11F H 0.0761 0.4957 0.2885 0.080 Uiso 0.39(5) 1 calc R U P A 2

loop_
_atom_site_aniso_label
_atom_site_aniso_U_11
_atom_site_aniso_U_22
_atom_site_aniso_U_33
_atom_site_aniso_U_23
_atom_site_aniso_U_13
_atom_site_aniso_U_12
S1 0.0418(3) 0.0408(3) 0.0488(3) -0.01560(18) -0.01784(19) 0.01446(17)
C1 0.0293(7) 0.0352(8) 0.0297(7) -0.0011(6) -0.0015(6) 0.0035(6)
C2 0.0273(7) 0.0351(8) 0.0289(7) 0.0002(6) -0.0008(5) 0.0024(6)
C3 0.0323(8) 0.0355(8) 0.0320(8) -0.0046(6) -0.0038(6) 0.0029(6)
C4 0.0333(8) 0.0378(9) 0.0385(8) -0.0043(7) -0.0056(6) 0.0081(6)
C5 0.0304(7) 0.0380(8) 0.0287(7) 0.0012(6) -0.0013(6) -0.0001(6)
C6 0.0397(9) 0.0373(9) 0.0357(8) -0.0084(6) -0.0073(7) 0.0025(7)
C7 0.0395(9) 0.0352(9) 0.0396(9) -0.0066(6) -0.0059(7) 0.0091(6)
C8 0.029(2) 0.036(3) 0.034(3) 0.003(2) -0.002(2) 0.0003(19)
C9 0.051(4) 0.042(3) 0.056(4) -0.007(3) -0.021(3) 0.001(3)
C10 0.049(5) 0.067(4) 0.033(3) -0.009(2) -0.014(2) 0.002(3)
C11 0.035(3) 0.074(5) 0.049(4) 0.005(3) -0.002(2) -0.008(3)
C8B 0.036(4) 0.046(4) 0.029(4) -0.007(3) -0.012(3) 0.004(3)
C9B 0.049(6) 0.056(6) 0.063(7) 0.008(6) -0.031(5) 0.016(6)
C10B 0.043(6) 0.063(5) 0.043(5) -0.007(4) -0.009(4) 0.021(5)
C11B 0.037(4) 0.070(7) 0.053(6) 0.005(5) -0.006(4) 0.001(4)

loop_
_atom_type_symbol
_atom_type_description
_atom_type_scat_dispersion_real
_atom_type_scat_dispersion_imag
_atom_type_scat_source
C C 0.0033 0.0016 'International Tables Vol C Tables 4.2.6.8 and 6.1.1.4'
H H 0.0000 0.0000 'International Tables Vol C Tables 4.2.6.8 and 6.1.1.4'
S S 0.1246 0.1234 'International Tables Vol C Tables 4.2.6.8 and 6.1.1.4'

loop_
_geom_angle_atom_site_label_1
_geom_angle_atom_site_label_2
_geom_angle_atom_site_label_3
_geom_angle
_geom_angle_site_symmetry_1
_geom_angle_site_symmetry_3
C1 S1 C3 90.52(7) . 3_666
C1 C1 C2 114.55(16) 3_666 .
C1 C1 S1 112.45(15) 3_666 .
C2 C1 S1 132.99(11) . .
C7 C2 C3 118.20(13) . .
C7 C2 C1 132.05(14) . .
C3 C2 C1 109.75(13) . .
C4 C3 C2 121.43(14) . .
C4 C3 S1 125.84(12) . 3_666
C2 C3 S1 112.72(11) . 3_666
C5 C4 C3 120.23(14) . .
C5 C4 H4 119.9 . .
C3 C4 H4 119.9 . .
C4 C5 C6 117.95(14) . .
C4 C5 C8 123.0(5) . .
C6 C5 C8 119.0(5) . .
C4 C5 C8B 117.7(7) . .
C6 C5 C8B 124.2(7) . .
C7 C6 C5 122.31(14) . .
C7 C6 H6 118.8 . .
C5 C6 H6 118.8 . .
C6 C7 C2 119.87(14) . .
C6 C7 H7 120.1 . .
C2 C7 H7 120.1 . .
C10 C8 C11 109.1(5) . .
C10 C8 C5 111.6(8) . .
C11 C8 C5 107.7(8) . .
C10 C8 C9 107.7(5) . .
C11 C8 C9 109.1(6) . .
C5 C8 C9 111.6(8) . .
C8 C9 H9A 109.5 . .
C8 C9 H9B 109.5 . .
H9A C9 H9B 109.5 . .
C8 C9 H9C 109.5 . .
H9A C9 H9C 109.5 . .
H9B C9 H9C 109.5 . .
C8 C10 H10A 109.5 . .
C8 C10 H10B 109.5 . .
H10A C10 H10B 109.5 . .
C8 C10 H10C 109.5 . .
H10A C10 H10C 109.5 . .
H10B C10 H10C 109.5 . .
C8 C11 H11A 109.5 . .
C8 C11 H11B 109.5 . .
H11A C11 H11B 109.5 . .
C8 C11 H11C 109.5 . .
H11A C11 H11C 109.5 . .
H11B C11 H11C 109.5 . .
C11B C8B C10B 109.7(8) . .
C11B C8B C9B 109.1(9) . .
C10B C8B C9B 108.6(8) . .
C11B C8B C5 109.5(14) . .
C10B C8B C5 110.1(13) . .
C9B C8B C5 109.8(13) . .
C8B C9B H9D 109.5 . .
C8B C9B H9E 109.5 . .
H9D C9B H9E 109.5 . .
C8B C9B H9F 109.5 . .
H9D C9B H9F 109.5 . .
H9E C9B H9F 109.5 . .
C8B C10B H10D 109.5 . .
C8B C10B H10E 109.5 . .
H10D C10B H10E 109.5 . .
C8B C10B H10F 109.5 . .
H10D C10B H10F 109.5 . .
H10E C10B H10F 109.5 . .
C8B C11B H11D 109.5 . .
C8B C11B H11E 109.5 . .
H11D C11B H11E 109.5 . .
C8B C11B H11F 109.5 . .
H11D C11B H11F 109.5 . .
H11E C11B H11F 109.5 . .

loop_
_geom_bond_atom_site_label_1
_geom_bond_atom_site_label_2
_geom_bond_distance
_geom_bond_site_symmetry_2
S1 C1 1.7344(15) .
S1 C3 1.7537(15) 3_666
C1 C1 1.362(3) 3_666
C1 C2 1.435(2) .
C2 C7 1.393(2) .
C2 C3 1.406(2) .
C3 C4 1.397(2) .
C3 S1 1.7536(15) 3_666
C4 C5 1.385(2) .
C4 H4 0.9300 .
C5 C6 1.404(2) .
C5 C8 1.539(4) .
C5 C8B 1.545(6) .
C6 C7 1.383(2) .
C6 H6 0.9300 .
C7 H7 0.9300 .
C8 C10 1.534(5) .
C8 C11 1.534(5) .
C8 C9 1.542(5) .
C9 H9A 0.9600 .
C9 H9B 0.9600 .
C9 H9C 0.9600 .
C10 H10A 0.9600 .
C10 H10B 0.9600 .
C10 H10C 0.9600 .
C11 H11A 0.9600 .
C11 H11B 0.9600 .
C11 H11C 0.9600 .
C8B C11B 1.528(7) .
C8B C10B 1.531(7) .
C8B C9B 1.542(7) .
C9B H9D 0.9600 .
C9B H9E 0.9600 .
C9B H9F 0.9600 .
C10B H10D 0.9600 .
C10B H10E 0.9600 .
C10B H10F 0.9600 .
C11B H11D 0.9600 .
C11B H11E 0.9600 .
C11B H11F 0.9600 .

loop_
_geom_torsion_atom_site_label_1
_geom_torsion_atom_site_label_2
_geom_torsion_atom_site_label_3
_geom_torsion_atom_site_label_4
_geom_torsion
_geom_torsion_site_symmetry_1
_geom_torsion_site_symmetry_4
C3 S1 C1 C1 -0.21(16) 3_666 3_666
C3 S1 C1 C2 179.70(15) 3_666 .
C1 C1 C2 C7 178.99(18) 3_666 .
S1 C1 C2 C7 -0.9(3) . .
C1 C1 C2 C3 -0.4(2) 3_666 .
S1 C1 C2 C3 179.69(13) . .
C7 C2 C3 C4 0.9(2) . .
C1 C2 C3 C4 -179.60(14) . .
C7 C2 C3 S1 -178.94(12) . 3_666
C1 C2 C3 S1 0.55(16) . 3_666
C2 C3 C4 C5 0.0(2) . .
S1 C3 C4 C5 179.86(12) 3_666 .
C3 C4 C5 C6 -0.6(2) . .
C3 C4 C5 C8 178.3(5) . .
C3 C4 C5 C8B 175.0(8) . .
C4 C5 C6 C7 0.3(2) . .
C8 C5 C6 C7 -178.7(5) . .
C8B C5 C6 C7 -175.0(9) . .
C5 C6 C7 C2 0.6(3) . .
C3 C2 C7 C6 -1.2(2) . .
C1 C2 C7 C6 179.43(16) . .
C4 C5 C8 C10 146.6(7) . .
C6 C5 C8 C10 -34.5(7) . .
C4 C5 C8 C11 -93.7(7) . .
C6 C5 C8 C11 85.2(7) . .
C4 C5 C8 C9 26.0(8) . .
C6 C5 C8 C9 -155.1(6) . .
C4 C5 C8B C11B -84.5(11) . .
C6 C5 C8B C11B 90.8(12) . .
C4 C5 C8B C10B 154.8(10) . .
C6 C5 C8B C10B -29.9(13) . .
C4 C5 C8B C9B 35.2(13) . .
C6 C5 C8B C9B -149.5(10) . .
